data_4316012
loop_
_publ_author_name
'Michael G. G. Fuchs'
'Sebastian Dechert'
'Serhiy Demeshko'
'Ulf Ryde'
'Franc Meyer'

_publ_contact_author_address
; Institut f\"ur Anorganische Chemie
  Georg August Universit\"at G\"ottingen
  Tammannstra\&se 4
  D-37077 G\"ottingen
  Germany
;
_publ_contact_author_email franc.meyer@chemie.uni-goettingen.de
_publ_contact_author_fax 49(551)393063
_publ_contact_author_name 'Prof. Dr. Franc Meyer'
_publ_contact_author_phone 49(551)393012
_publ_section_title
;
 A Five-Coordinate [2Fe-2S] Cluster
;
_journal_name_full 'Inorganic Chemistry'
_journal_page_first 5853
_journal_page_last 5858
_journal_paper_doi 10.1021/ic902559n
_journal_volume 49
_journal_year 2010
_chemical_formula_moiety 'C22 H14 Fe2 N10 S2 2-, 2(C8 H20 N +)'
_chemical_formula_sum 'C38 H54 Fe2 N12 S2'
_chemical_formula_weight 854.75
_chemical_name_systematic
;
 ?
;
_space_group_IT_number 14
_symmetry_cell_setting monoclinic
_symmetry_space_group_name_Hall '-P 2ybc'
_symmetry_space_group_name_H-M 'P 1 21/c 1'
_atom_sites_solution_hydrogens geom
_atom_sites_solution_primary direct
_atom_sites_solution_secondary difmap
_audit_creation_method SHELXL-97
_cell_angle_alpha 90.00
_cell_angle_beta 113.658(3)
_cell_angle_gamma 90.00
_cell_formula_units_Z 2
_cell_length_a 11.2144(4)
_cell_length_b 14.4686(4)
_cell_length_c 13.7454(5)
_cell_measurement_reflns_used 26072
_cell_measurement_temperature 133(2)
_cell_measurement_theta_max 26.94
_cell_measurement_theta_min 1.98
_cell_volume 2042.84(13)
_computing_cell_refinement 'X-AREA (Stoe & Cie, 2002)'
_computing_data_collection 'X-AREA (Stoe & Cie, 2002)'
_computing_data_reduction 'X-AREA (Stoe & Cie, 2002)'
_computing_molecular_graphics 'DIAMOND (Brandenburg, 2001)'
_computing_publication_material 'SHELXL-97 (Sheldrick, 1997)'
_computing_structure_refinement 'SHELXL-97 (Sheldrick, 1997)'
_computing_structure_solution 'SHELXS-97 (Sheldrick, 1990)'
_diffrn_ambient_temperature 133(2)
_diffrn_measured_fraction_theta_full 0.999
_diffrn_measured_fraction_theta_max 0.999
_diffrn_measurement_device_type 'Stoe IPDS II'
_diffrn_measurement_method \w
_diffrn_radiation_monochromator graphite
_diffrn_radiation_source 'fine-focus sealed tube'
_diffrn_radiation_type MoK\a
_diffrn_radiation_wavelength 0.71073
_diffrn_reflns_av_R_equivalents 0.0317
_diffrn_reflns_av_sigmaI/netI 0.0155
_diffrn_reflns_limit_h_max 14
_diffrn_reflns_limit_h_min -14
_diffrn_reflns_limit_k_max 18
_diffrn_reflns_limit_k_min -18
_diffrn_reflns_limit_l_max 17
_diffrn_reflns_limit_l_min -17
_diffrn_reflns_number 26072
_diffrn_reflns_theta_full 26.94
_diffrn_reflns_theta_max 26.94
_diffrn_reflns_theta_min 1.98
_exptl_absorpt_coefficient_mu 0.857
_exptl_absorpt_correction_T_max 0.7269
_exptl_absorpt_correction_T_min 0.6373
_exptl_absorpt_correction_type numerical
_exptl_absorpt_process_details 'X-RED (Stoe & Cie, 2002)'
_exptl_crystal_colour black
_exptl_crystal_density_diffrn 1.390
_exptl_crystal_density_method 'not measured'
_exptl_crystal_description block
_exptl_crystal_F_000 900
_exptl_crystal_size_max 0.50
_exptl_crystal_size_mid 0.50
_exptl_crystal_size_min 0.36
_refine_diff_density_max 0.383
_refine_diff_density_min -0.363
_refine_diff_density_rms 0.055
_refine_ls_extinction_method none
_refine_ls_goodness_of_fit_ref 1.028
_refine_ls_hydrogen_treatment constr
_refine_ls_matrix_type full
_refine_ls_number_parameters 248
_refine_ls_number_reflns 4445
_refine_ls_number_restraints 0
_refine_ls_restrained_S_all 1.028
_refine_ls_R_factor_all 0.0282
_refine_ls_R_factor_gt 0.0263
_refine_ls_shift/su_max 0.001
_refine_ls_shift/su_mean 0.000
_refine_ls_structure_factor_coef Fsqd
_refine_ls_weighting_details 'calc w=1/[\s^2^(Fo^2^)+(0.0349P)^2^+1.5656P] where P=(Fo^2^+2Fc^2^)/3'
_refine_ls_weighting_scheme calc
_refine_ls_wR_factor_gt 0.0699
_refine_ls_wR_factor_ref 0.0709
_reflns_number_gt 4191
_reflns_number_total 4445
_reflns_threshold_expression >2sigma(I)
_cod_data_source_file ic902559n_si_002.cif
_cod_data_source_block 1-mf118b
_cod_original_cell_volume 2042.84(12)
_cod_original_sg_symbol_H-M 'P 21/c'
_cod_database_code 4316012

loop_
_symmetry_equiv_pos_as_xyz
'x, y, z'
'-x, y+1/2, -z+1/2'
'-x, -y, -z'
'x, -y-1/2, z-1/2'

loop_
_atom_site_label
_atom_site_type_symbol
_atom_site_fract_x
_atom_site_fract_y
_atom_site_fract_z
_atom_site_U_iso_or_equiv
_atom_site_adp_type
_atom_site_occupancy
_atom_site_symmetry_multiplicity
_atom_site_calc_flag
_atom_site_refinement_flags
_atom_site_disorder_assembly
_atom_site_disorder_group
Fe1 Fe 0.459580(19) 0.481173(13) 0.391883(15) 0.01229(7) Uani 1 1 d . . .
S1 S 0.55101(3) 0.38628(2) 0.52807(3) 0.01470(8) Uani 1 1 d . . .
N1 N 0.61528(12) 0.51250(8) 0.34785(10) 0.0158(2) Uani 1 1 d . . .
N2 N 0.72966(13) 0.48102(10) 0.24749(11) 0.0235(3) Uani 1 1 d . . .
N3 N 0.41918(12) 0.41107(8) 0.24156(9) 0.0149(2) Uani 1 1 d . . .
N4 N 0.25849(12) 0.44892(9) 0.32486(10) 0.0160(2) Uani 1 1 d . . .
N5 N 0.08676(12) 0.37278(9) 0.20156(11) 0.0215(3) Uani 1 1 d . . .
C1 C 0.72681(14) 0.56352(11) 0.38589(12) 0.0195(3) Uani 1 1 d . . .
H1 H 0.7520 0.6042 0.4430 0.080 Uiso 1 1 calc R . .
C2 C 0.79575(15) 0.54419(12) 0.32483(13) 0.0243(3) Uani 1 1 d . . .
H2 H 0.8756 0.5702 0.3347 0.080 Uiso 1 1 calc R . .
C3 C 0.62284(14) 0.46514(10) 0.26509(11) 0.0167(3) Uani 1 1 d . . .
C4 C 0.51300(14) 0.40670(10) 0.20401(11) 0.0166(3) Uani 1 1 d . . .
C5 C 0.49576(16) 0.35354(12) 0.11501(13) 0.0237(3) Uani 1 1 d . . .
H5 H 0.5609 0.3497 0.0896 0.080 Uiso 1 1 calc R . .
C6 C 0.37900(16) 0.30637(12) 0.06501(13) 0.0258(3) Uani 1 1 d . . .
H6 H 0.3663 0.2695 0.0063 0.080 Uiso 1 1 calc R . .
C7 C 0.28103(15) 0.31400(11) 0.10221(12) 0.0218(3) Uani 1 1 d . . .
H7 H 0.2020 0.2835 0.0684 0.080 Uiso 1 1 calc R . .
C8 C 0.30438(14) 0.36853(10) 0.19155(11) 0.0167(3) Uani 1 1 d . . .
C9 C 0.21347(14) 0.39264(10) 0.23837(11) 0.0167(3) Uani 1 1 d . . .
C10 C 0.15049(15) 0.46582(11) 0.34489(12) 0.0193(3) Uani 1 1 d . . .
H10 H 0.1476 0.5022 0.3997 0.080 Uiso 1 1 calc R . .
C11 C 0.04672(15) 0.41972(11) 0.27002(13) 0.0218(3) Uani 1 1 d . . .
H11 H -0.0379 0.4203 0.2664 0.080 Uiso 1 1 calc R . .
N6 N 0.78458(12) 0.31800(9) 0.90341(10) 0.0179(3) Uani 1 1 d . . .
C12 C 0.79644(16) 0.35706(12) 1.00940(12) 0.0224(3) Uani 1 1 d . . .
H12A H 0.7334 0.3263 1.0302 0.080 Uiso 1 1 calc R . .
H12B H 0.8824 0.3425 1.0624 0.080 Uiso 1 1 calc R . .
C13 C 0.77563(19) 0.46045(13) 1.01019(14) 0.0305(4) Uani 1 1 d . . .
H13A H 0.8435 0.4920 0.9978 0.080 Uiso 1 1 calc R . .
H13B H 0.7774 0.4786 1.0779 0.080 Uiso 1 1 calc R . .
H13C H 0.6928 0.4763 0.9553 0.080 Uiso 1 1 calc R . .
C14 C 0.89094(16) 0.35956(11) 0.87495(14) 0.0251(3) Uani 1 1 d . . .
H14A H 0.8753 0.4254 0.8638 0.080 Uiso 1 1 calc R . .
H14B H 0.9738 0.3516 0.9348 0.080 Uiso 1 1 calc R . .
C15 C 0.9011(2) 0.31840(14) 0.77693(17) 0.0391(5) Uani 1 1 d . . .
H15A H 0.9185 0.2534 0.7875 0.080 Uiso 1 1 calc R . .
H15B H 0.9706 0.3480 0.7649 0.080 Uiso 1 1 calc R . .
H15C H 0.8207 0.3278 0.7165 0.080 Uiso 1 1 calc R . .
C16 C 0.79767(16) 0.21338(11) 0.91307(13) 0.0240(3) Uani 1 1 d . . .
H16A H 0.7332 0.1901 0.9373 0.080 Uiso 1 1 calc R . .
H16B H 0.7775 0.1879 0.8430 0.080 Uiso 1 1 calc R . .
C17 C 0.93011(17) 0.17810(12) 0.98738(14) 0.0291(4) Uani 1 1 d . . .
H17A H 0.9939 0.1955 0.9606 0.080 Uiso 1 1 calc R . .
H17B H 0.9275 0.1120 0.9920 0.080 Uiso 1 1 calc R . .
H17C H 0.9528 0.2044 1.0566 0.080 Uiso 1 1 calc R . .
C18 C 0.65272(16) 0.34125(11) 0.81600(12) 0.0234(3) Uani 1 1 d . . .
H18A H 0.6513 0.4067 0.8002 0.080 Uiso 1 1 calc R . .
H18B H 0.6440 0.3077 0.7524 0.080 Uiso 1 1 calc R . .
C19 C 0.53583(16) 0.31938(13) 0.84095(14) 0.0304(4) Uani 1 1 d . . .
H19A H 0.5405 0.2562 0.8637 0.080 Uiso 1 1 calc R . .
H19B H 0.4575 0.3286 0.7785 0.080 Uiso 1 1 calc R . .
H19C H 0.5355 0.3595 0.8965 0.080 Uiso 1 1 calc R . .

loop_
_atom_site_aniso_label
_atom_site_aniso_U_11
_atom_site_aniso_U_22
_atom_site_aniso_U_33
_atom_site_aniso_U_23
_atom_site_aniso_U_13
_atom_site_aniso_U_12
Fe1 0.01172(11) 0.01396(11) 0.01100(10) -0.00057(7) 0.00438(8) 0.00013(7)
S1 0.01673(17) 0.01302(16) 0.01418(16) 0.00052(12) 0.00605(13) 0.00158(12)
N1 0.0149(6) 0.0179(6) 0.0152(6) 0.0006(5) 0.0067(5) 0.0002(4)
N2 0.0167(6) 0.0333(8) 0.0228(7) -0.0024(6) 0.0103(5) -0.0008(5)
N3 0.0141(6) 0.0158(6) 0.0144(5) -0.0011(4) 0.0052(5) 0.0013(4)
N4 0.0130(6) 0.0189(6) 0.0157(6) -0.0012(5) 0.0052(5) 0.0002(5)
N5 0.0147(6) 0.0233(7) 0.0245(7) -0.0044(5) 0.0057(5) -0.0022(5)
C1 0.0171(7) 0.0217(7) 0.0186(7) 0.0010(6) 0.0059(6) -0.0022(6)
C2 0.0169(7) 0.0325(9) 0.0241(8) -0.0009(7) 0.0089(6) -0.0047(6)
C3 0.0155(7) 0.0203(7) 0.0157(6) 0.0008(5) 0.0078(5) 0.0028(5)
C4 0.0153(7) 0.0191(7) 0.0155(7) 0.0008(5) 0.0062(5) 0.0040(5)
C5 0.0220(8) 0.0287(8) 0.0223(7) -0.0056(6) 0.0108(6) 0.0049(6)
C6 0.0254(8) 0.0273(8) 0.0231(8) -0.0100(6) 0.0080(6) 0.0041(6)
C7 0.0184(7) 0.0207(7) 0.0229(7) -0.0072(6) 0.0045(6) 0.0005(6)
C8 0.0149(7) 0.0153(6) 0.0177(7) -0.0010(5) 0.0043(5) 0.0018(5)
C9 0.0148(7) 0.0162(7) 0.0174(7) -0.0009(5) 0.0046(5) 0.0000(5)
C10 0.0169(7) 0.0229(7) 0.0191(7) -0.0001(6) 0.0084(6) 0.0021(6)
C11 0.0147(7) 0.0260(8) 0.0251(8) -0.0010(6) 0.0085(6) -0.0003(6)
N6 0.0196(6) 0.0180(6) 0.0150(6) 0.0022(5) 0.0056(5) -0.0021(5)
C12 0.0217(7) 0.0300(8) 0.0128(6) 0.0006(6) 0.0041(6) 0.0025(6)
C13 0.0351(10) 0.0316(9) 0.0206(8) -0.0043(7) 0.0069(7) 0.0063(7)
C14 0.0271(8) 0.0208(7) 0.0324(9) 0.0048(6) 0.0173(7) -0.0016(6)
C15 0.0583(13) 0.0309(10) 0.0439(11) 0.0082(8) 0.0372(10) 0.0083(9)
C16 0.0263(8) 0.0172(7) 0.0263(8) 0.0034(6) 0.0084(7) -0.0029(6)
C17 0.0309(9) 0.0229(8) 0.0309(9) 0.0061(7) 0.0097(7) 0.0043(7)
C18 0.0243(8) 0.0239(8) 0.0146(7) 0.0040(6) 0.0001(6) -0.0016(6)
C19 0.0196(8) 0.0328(9) 0.0293(8) 0.0102(7) -0.0002(7) -0.0020(7)

loop_
_atom_type_symbol
_atom_type_description
_atom_type_scat_dispersion_real
_atom_type_scat_dispersion_imag
_atom_type_scat_source
C C 0.0033 0.0016 'International Tables Vol C Tables 4.2.6.8 and 6.1.1.4'
H H 0.0000 0.0000 'International Tables Vol C Tables 4.2.6.8 and 6.1.1.4'
N N 0.0061 0.0033 'International Tables Vol C Tables 4.2.6.8 and 6.1.1.4'
S S 0.1246 0.1234 'International Tables Vol C Tables 4.2.6.8 and 6.1.1.4'
Fe Fe 0.3463 0.8444 'International Tables Vol C Tables 4.2.6.8 and 6.1.1.4'

loop_
_geom_angle_atom_site_label_1
_geom_angle_atom_site_label_2
_geom_angle_atom_site_label_3
_geom_angle
_geom_angle_site_symmetry_1
_geom_angle_site_symmetry_3
_geom_angle_publ_flag
N1 Fe1 N4 141.30(5) . . ?
N1 Fe1 N3 73.13(5) . . ?
N4 Fe1 N3 72.85(5) . . ?
N1 Fe1 S1 102.69(4) . . ?
N4 Fe1 S1 106.39(4) . . ?
N3 Fe1 S1 111.25(3) . . ?
N1 Fe1 S1 99.78(4) . 3_666 ?
N4 Fe1 S1 98.36(4) . 3_666 ?
N3 Fe1 S1 146.40(3) . 3_666 ?
S1 Fe1 S1 102.340(14) . 3_666 ?
N1 Fe1 Fe1 108.08(4) . 3_666 ?
N4 Fe1 Fe1 109.90(3) . 3_666 ?
N3 Fe1 Fe1 162.81(3) . 3_666 ?
S1 Fe1 Fe1 51.555(11) . 3_666 ?
S1 Fe1 Fe1 50.785(10) 3_666 3_666 ?
Fe1 S1 Fe1 77.660(14) . 3_666 ?
C3 N1 C1 103.78(12) . . ?
C3 N1 Fe1 117.87(10) . . ?
C1 N1 Fe1 137.95(10) . . ?
C3 N2 C2 102.67(13) . . ?
C8 N3 C4 121.26(12) . . ?
C8 N3 Fe1 119.41(9) . . ?
C4 N3 Fe1 119.21(10) . . ?
C9 N4 C10 103.59(12) . . ?
C9 N4 Fe1 117.98(9) . . ?
C10 N4 Fe1 138.38(10) . . ?
C9 N5 C11 102.99(12) . . ?
N1 C1 C2 108.00(14) . . ?
N2 C2 C1 110.26(14) . . ?
N2 C3 N1 115.28(13) . . ?
N2 C3 C4 127.65(14) . . ?
N1 C3 C4 117.01(13) . . ?
N3 C4 C5 120.58(14) . . ?
N3 C4 C3 111.30(12) . . ?
C5 C4 C3 128.09(14) . . ?
C6 C5 C4 118.51(14) . . ?
C5 C6 C7 120.42(14) . . ?
C6 C7 C8 118.20(14) . . ?
N3 C8 C7 120.93(13) . . ?
N3 C8 C9 111.31(12) . . ?
C7 C8 C9 127.64(14) . . ?
N5 C9 N4 115.19(13) . . ?
N5 C9 C8 127.69(13) . . ?
N4 C9 C8 116.85(13) . . ?
N4 C10 C11 108.30(13) . . ?
N5 C11 C10 109.93(13) . . ?
C12 N6 C14 108.90(12) . . ?
C12 N6 C16 108.57(12) . . ?
C14 N6 C16 110.96(12) . . ?
C12 N6 C18 111.01(12) . . ?
C14 N6 C18 108.87(12) . . ?
C16 N6 C18 108.54(12) . . ?
C13 C12 N6 114.84(13) . . ?
C15 C14 N6 114.78(14) . . ?
C17 C16 N6 115.38(13) . . ?
C19 C18 N6 115.45(12) . . ?

loop_
_geom_bond_atom_site_label_1
_geom_bond_atom_site_label_2
_geom_bond_distance
_geom_bond_site_symmetry_2
_geom_bond_publ_flag
Fe1 N1 2.1139(12) . ?
Fe1 N4 2.1177(12) . ?
Fe1 N3 2.1799(12) . ?
Fe1 S1 2.2136(4) . ?
Fe1 S1 2.2377(4) 3_666 ?
Fe1 Fe1 2.7911(4) 3_666 ?
S1 Fe1 2.2377(4) 3_666 ?
N1 C3 1.3595(19) . ?
N1 C1 1.3630(19) . ?
N2 C3 1.3338(19) . ?
N2 C2 1.372(2) . ?
N3 C8 1.3411(19) . ?
N3 C4 1.3466(18) . ?
N4 C9 1.3600(19) . ?
N4 C10 1.3675(19) . ?
N5 C9 1.3344(19) . ?
N5 C11 1.374(2) . ?
C1 C2 1.379(2) . ?
C3 C4 1.452(2) . ?
C4 C5 1.391(2) . ?
C5 C6 1.389(2) . ?
C6 C7 1.390(2) . ?
C7 C8 1.393(2) . ?
C8 C9 1.450(2) . ?
C10 C11 1.377(2) . ?
N6 C12 1.5179(19) . ?
N6 C14 1.5205(19) . ?
N6 C16 1.5213(19) . ?
N6 C18 1.5223(19) . ?
C12 C13 1.515(2) . ?
C14 C15 1.519(2) . ?
C16 C17 1.514(2) . ?
C18 C19 1.516(2) . ?
